data_7239158
loop_
_publ_author_name
'Ma, Yun-Sheng'
'Yin, Wen-Yu'
'Cai, Wang-Shui'
'Zhu, Ping-Zhou'
'Tang, Xiao-Yan'
'Yuan, Rong-Xin'
'Roy, Soumyajit'

_publ_section_title
;
 Eight novel metal diphosphonates based on
 2-(4-pyridinyl)-1-hydroxyl-1,1-ethylidenediphosphonate: syntheses,
 structures, and magnetic properties
;
_journal_issue 40
_journal_name_full 'RSC Advances'
_journal_page_first 18430
_journal_paper_doi 10.1039/c3ra43137a
_journal_volume 3
_journal_year 2013
_chemical_formula_moiety 'C8 H12 Co N O10 P2, H2 O'
_chemical_formula_sum 'C8 H14 Co N O11 P2'
_chemical_formula_weight 421.07
_space_group_IT_number 2
_space_group_name_Hall '-P 1'
_space_group_name_H-M_alt 'P -1'
_symmetry_cell_setting triclinic
_symmetry_space_group_name_Hall '-P 1'
_symmetry_space_group_name_H-M 'P -1'
_atom_sites_solution_hydrogens geom
_atom_sites_solution_primary direct
_atom_sites_solution_secondary difmap
_audit_creation_method SHELXL-97
_cell_angle_alpha 93.03(3)
_cell_angle_beta 107.48(3)
_cell_angle_gamma 110.72(3)
_cell_formula_units_Z 2
_cell_length_a 7.2146(14)
_cell_length_b 9.3580(19)
_cell_length_c 11.945(2)
_cell_measurement_temperature 293(2)
_cell_volume 707.9(3)
_computing_cell_refinement CrystalClear
_computing_data_collection 'CrystalClear (Rigaku, 2005)'
_computing_data_reduction CrystalClear
_computing_molecular_graphics 'Bruker SHELXTL/PC (Sheldrick, 1999)'
_computing_publication_material 'Bruker SHELXTL/PC and PLATON (Spek, 2003)'
_computing_structure_refinement 'SHELXL-97 (Sheldrick, 2008)'
_computing_structure_solution 'SHELXS-97 (Sheldrick, 2008)'
_diffrn_ambient_temperature 293(2)
_diffrn_measured_fraction_theta_full 0.999
_diffrn_measured_fraction_theta_max 0.999
_diffrn_radiation_monochromator graphite
_diffrn_radiation_source 'fine-focus sealed tube'
_diffrn_radiation_type MoK\a
_diffrn_radiation_wavelength 0.71073
_diffrn_reflns_av_R_equivalents 0.0711
_diffrn_reflns_av_sigmaI/netI 0.0897
_diffrn_reflns_limit_h_max 8
_diffrn_reflns_limit_h_min -8
_diffrn_reflns_limit_k_max 11
_diffrn_reflns_limit_k_min -11
_diffrn_reflns_limit_l_max 14
_diffrn_reflns_limit_l_min -14
_diffrn_reflns_number 6120
_diffrn_reflns_theta_full 25.00
_diffrn_reflns_theta_max 25.00
_diffrn_reflns_theta_min 3.10
_exptl_absorpt_coefficient_mu 1.499
_exptl_absorpt_correction_T_max 0.738
_exptl_absorpt_correction_T_min 0.639
_exptl_absorpt_correction_type multi-scan
_exptl_absorpt_process_details 'CrystalClear (Rigaku, 2005)'
_exptl_crystal_density_diffrn 1.975
_exptl_crystal_density_method 'not measured'
_exptl_crystal_F_000 428
_exptl_crystal_size_max 0.3
_exptl_crystal_size_mid 0.25
_exptl_crystal_size_min 0.20
_refine_diff_density_max 0.538
_refine_diff_density_min -0.568
_refine_diff_density_rms 0.147
_refine_ls_extinction_method none
_refine_ls_goodness_of_fit_ref 1.088
_refine_ls_hydrogen_treatment mixed
_refine_ls_matrix_type full
_refine_ls_number_parameters 230
_refine_ls_number_reflns 2495
_refine_ls_number_restraints 6
_refine_ls_restrained_S_all 1.088
_refine_ls_R_factor_all 0.0872
_refine_ls_R_factor_gt 0.0547
_refine_ls_shift/su_max 0.073
_refine_ls_shift/su_mean 0.003
_refine_ls_structure_factor_coef Fsqd
_refine_ls_weighting_details 'calc w=1/[\s^2^(Fo^2^)+(0.0696P)^2^+1.5500P] where P=(Fo^2^+2Fc^2^)/3'
_refine_ls_weighting_scheme calc
_refine_ls_wR_factor_gt 0.1287
_refine_ls_wR_factor_ref 0.1566
_reflns_number_gt 1784
_reflns_number_total 2495
_reflns_threshold_expression >2sigma(I)
_cod_data_source_file c3ra43137a.txt
_cod_data_source_block co_2
_cod_database_code 7239158

loop_
_symmetry_equiv_pos_as_xyz
'x, y, z'
'-x, -y, -z'

loop_
_atom_site_label
_atom_site_type_symbol
_atom_site_fract_x
_atom_site_fract_y
_atom_site_fract_z
_atom_site_U_iso_or_equiv
_atom_site_adp_type
_atom_site_occupancy
_atom_site_symmetry_multiplicity
_atom_site_calc_flag
_atom_site_refinement_flags
Co1 Co 0.10495(14) 0.27295(10) -0.04085(8) 0.0173(3) Uani 1 1 d .
P1 P 0.2224(3) 0.0763(2) 0.17913(15) 0.0165(4) Uani 1 1 d .
P2 P -0.1344(3) 0.1928(2) 0.15694(15) 0.0180(4) Uani 1 1 d .
O1 O 0.2358(7) 0.1331(5) 0.0641(4) 0.0187(10) Uani 1 1 d .
O2 O 0.0932(7) -0.0912(5) 0.1711(4) 0.0229(11) Uani 1 1 d .
O3 O 0.4480(7) 0.1121(6) 0.2692(4) 0.0235(11) Uani 1 1 d .
H3A H 0.556(11) 0.161(8) 0.252(6) 0.028 Uiso 1 1 d .
O4 O -0.0865(7) 0.2736(5) 0.0562(4) 0.0200(10) Uani 1 1 d .
O5 O -0.2912(7) 0.0192(5) 0.1126(4) 0.0227(11) Uani 1 1 d D
H5A H -0.277(11) -0.023(8) 0.057(4) 0.027 Uiso 1 1 d D
O6 O -0.2200(7) 0.2705(5) 0.2304(4) 0.0216(11) Uani 1 1 d .
O7 O 0.2676(8) 0.3530(5) 0.2909(4) 0.0275(12) Uani 1 1 d .
H7 H 0.2915 0.3864 0.2324 0.041 Uiso 1 1 calc R
O8 O 0.3366(7) 0.4713(5) 0.0851(4) 0.0227(11) Uani 1 1 d .
O9 O 0.6532(7) 0.6567(5) 0.1172(4) 0.0242(11) Uani 1 1 d .
O10 O -0.0323(8) 0.4154(6) -0.1452(4) 0.0257(11) Uani 1 1 d D
H1OB H 0.023(12) 0.513(9) -0.110(7) 0.039 Uiso 1 1 d .
H10A H -0.157(5) 0.370(9) -0.163(7) 0.039 Uiso 1 1 d D
O1W O 0.4718(11) -0.2108(7) 0.2671(6) 0.0506(16) Uani 1 1 d D
H1WA H 0.511(16) -0.252(10) 0.221(7) 0.076 Uiso 1 1 d D
H1WB H 0.437(15) -0.132(8) 0.260(8) 0.076 Uiso 1 1 d D
N1 N 0.0423(14) 0.4035(11) 0.6383(7) 0.058(2) Uani 1 1 d D
H1A H 0.034(15) 0.454(10) 0.696(6) 0.069 Uiso 1 1 d D
C1 C 0.0750(11) 0.2302(8) 0.4619(6) 0.0256(16) Uani 1 1 d .
C2 C -0.1119(13) 0.1883(10) 0.4853(7) 0.037(2) Uani 1 1 d .
H2 H -0.2286 0.1007 0.4400 0.044 Uiso 1 1 calc R
C3 C -0.1233(14) 0.2769(12) 0.5760(8) 0.049(3) Uani 1 1 d .
H3 H -0.2471 0.2484 0.5938 0.059 Uiso 1 1 calc R
C4 C 0.2200(15) 0.4479(11) 0.6184(7) 0.048(2) Uani 1 1 d .
H4 H 0.3315 0.5386 0.6634 0.058 Uiso 1 1 calc R
C5 C 0.2440(13) 0.3614(9) 0.5308(7) 0.036(2) Uani 1 1 d .
H5 H 0.3725 0.3911 0.5182 0.044 Uiso 1 1 calc R
C6 C 0.1007(12) 0.1274(8) 0.3679(6) 0.0285(17) Uani 1 1 d .
H6A H 0.2262 0.1072 0.4050 0.034 Uiso 1 1 calc R
H6B H -0.0188 0.0286 0.3446 0.034 Uiso 1 1 calc R
C7 C 0.1178(10) 0.1927(8) 0.2549(6) 0.0194(15) Uani 1 1 d .
C8 C 0.4989(11) 0.5380(8) 0.0588(6) 0.0206(15) Uani 1 1 d .

loop_
_atom_site_aniso_label
_atom_site_aniso_U_11
_atom_site_aniso_U_22
_atom_site_aniso_U_33
_atom_site_aniso_U_23
_atom_site_aniso_U_13
_atom_site_aniso_U_12
Co1 0.0187(5) 0.0153(5) 0.0201(5) 0.0037(4) 0.0107(4) 0.0056(4)
P1 0.0175(9) 0.0170(9) 0.0162(9) 0.0018(7) 0.0070(7) 0.0071(7)
P2 0.0192(9) 0.0176(9) 0.0205(10) 0.0025(7) 0.0110(8) 0.0075(8)
O1 0.022(2) 0.022(2) 0.017(2) 0.005(2) 0.011(2) 0.011(2)
O2 0.027(3) 0.017(2) 0.023(3) 0.003(2) 0.010(2) 0.006(2)
O3 0.017(3) 0.030(3) 0.025(3) 0.009(2) 0.010(2) 0.009(2)
O4 0.020(2) 0.022(2) 0.022(3) 0.006(2) 0.011(2) 0.010(2)
O5 0.025(3) 0.016(3) 0.030(3) 0.002(2) 0.017(2) 0.006(2)
O6 0.022(2) 0.023(3) 0.026(3) 0.003(2) 0.014(2) 0.011(2)
O7 0.031(3) 0.019(3) 0.024(3) -0.001(2) 0.008(2) 0.002(2)
O8 0.023(3) 0.020(2) 0.025(3) 0.003(2) 0.016(2) 0.002(2)
O9 0.020(3) 0.022(3) 0.025(3) -0.003(2) 0.012(2) 0.000(2)
O10 0.034(3) 0.020(3) 0.027(3) 0.006(2) 0.014(3) 0.011(2)
O1W 0.058(4) 0.047(4) 0.068(5) 0.021(3) 0.034(4) 0.034(3)
N1 0.070(6) 0.097(7) 0.029(4) -0.002(5) 0.016(4) 0.061(6)
C1 0.033(4) 0.031(4) 0.020(4) 0.012(3) 0.013(3) 0.016(4)
C2 0.035(5) 0.052(5) 0.027(4) 0.005(4) 0.008(4) 0.022(4)
C3 0.036(5) 0.090(8) 0.035(5) 0.009(5) 0.020(4) 0.032(5)
C4 0.051(6) 0.055(6) 0.031(5) -0.014(4) 0.003(4) 0.024(5)
C5 0.043(5) 0.038(5) 0.032(5) 0.003(4) 0.015(4) 0.019(4)
C6 0.034(4) 0.024(4) 0.033(4) 0.008(3) 0.013(4) 0.015(3)
C7 0.021(4) 0.021(4) 0.019(4) 0.002(3) 0.008(3) 0.010(3)
C8 0.029(4) 0.017(4) 0.019(4) 0.005(3) 0.010(3) 0.012(3)

loop_
_atom_type_symbol
_atom_type_description
_atom_type_scat_dispersion_real
_atom_type_scat_dispersion_imag
_atom_type_scat_source
C C 0.0033 0.0016 'International Tables Vol C Tables 4.2.6.8 and 6.1.1.4'
H H 0.0000 0.0000 'International Tables Vol C Tables 4.2.6.8 and 6.1.1.4'
N N 0.0061 0.0033 'International Tables Vol C Tables 4.2.6.8 and 6.1.1.4'
O O 0.0106 0.0060 'International Tables Vol C Tables 4.2.6.8 and 6.1.1.4'
P P 0.1023 0.0942 'International Tables Vol C Tables 4.2.6.8 and 6.1.1.4'
Co Co 0.3494 0.9721 'International Tables Vol C Tables 4.2.6.8 and 6.1.1.4'

loop_
_geom_angle_atom_site_label_1
_geom_angle_atom_site_label_2
_geom_angle_atom_site_label_3
_geom_angle
_geom_angle_site_symmetry_1
_geom_angle_site_symmetry_3
O2 Co1 O4 99.94(18) 2 .
O2 Co1 O8 173.59(18) 2 .
O4 Co1 O8 86.32(17) . .
O2 Co1 O1 92.48(18) 2 .
O4 Co1 O1 93.01(17) . .
O8 Co1 O1 88.55(18) . .
O2 Co1 O9 95.60(18) 2 2_665
O4 Co1 O9 162.86(18) . 2_665
O8 Co1 O9 78.01(17) . 2_665
O1 Co1 O9 93.49(18) . 2_665
O2 Co1 O10 87.79(19) 2 .
O4 Co1 O10 85.73(18) . .
O8 Co1 O10 91.32(19) . .
O1 Co1 O10 178.74(18) . .
O9 Co1 O10 87.70(19) 2_665 .
O2 P1 O1 117.8(3) . .
O2 P1 O3 107.3(3) . .
O1 P1 O3 110.4(3) . .
O2 P1 C7 107.6(3) . .
O1 P1 C7 109.0(3) . .
O3 P1 C7 104.0(3) . .
O6 P2 O4 114.5(3) . .
O6 P2 O5 107.7(3) . .
O4 P2 O5 112.7(3) . .
O6 P2 C7 108.4(3) . .
O4 P2 C7 106.1(3) . .
O5 P2 C7 107.0(3) . .
P1 O1 Co1 134.0(3) . .
P1 O2 Co1 136.7(3) . 2
P1 O3 H3A 121(5) . .
P2 O4 Co1 134.0(3) . .
P2 O5 H5A 113(5) . .
C7 O7 H7 109.5 . .
C8 O8 Co1 114.6(4) . .
C8 O9 Co1 113.7(4) . 2_665
Co1 O10 H1OB 113(5) . .
Co1 O10 H10A 105(6) . .
H1OB O10 H10A 118(8) . .
H1WA O1W H1WB 127(6) . .
C4 N1 C3 122.7(8) . .
C4 N1 H1A 119(7) . .
C3 N1 H1A 118(7) . .
C5 C1 C2 118.5(7) . .
C5 C1 C6 120.2(7) . .
C2 C1 C6 121.1(7) . .
C3 C2 C1 119.3(8) . .
C3 C2 H2 120.3 . .
C1 C2 H2 120.3 . .
N1 C3 C2 119.9(8) . .
N1 C3 H3 120.1 . .
C2 C3 H3 120.0 . .
N1 C4 C5 120.3(9) . .
N1 C4 H4 119.8 . .
C5 C4 H4 119.8 . .
C1 C5 C4 119.2(8) . .
C1 C5 H5 120.4 . .
C4 C5 H5 120.4 . .
C7 C6 C1 116.2(6) . .
C7 C6 H6A 108.2 . .
C1 C6 H6A 108.2 . .
C7 C6 H6B 108.2 . .
C1 C6 H6B 108.2 . .
H6A C6 H6B 107.4 . .
O7 C7 C6 108.0(5) . .
O7 C7 P2 107.3(4) . .
C6 C7 P2 112.7(5) . .
O7 C7 P1 109.4(4) . .
C6 C7 P1 106.8(4) . .
P2 C7 P1 112.5(3) . .
O9 C8 O8 126.4(6) . .
O9 C8 C8 118.1(8) . 2_665
O8 C8 C8 115.5(7) . 2_665

loop_
_geom_bond_atom_site_label_1
_geom_bond_atom_site_label_2
_geom_bond_distance
_geom_bond_site_symmetry_2
Co1 O2 2.005(5) 2
Co1 O4 2.054(4) .
Co1 O8 2.122(5) .
Co1 O1 2.124(4) .
Co1 O9 2.125(5) 2_665
Co1 O10 2.163(5) .
P1 O2 1.494(5) .
P1 O1 1.517(4) .
P1 O3 1.563(5) .
P1 C7 1.861(7) .
P2 O6 1.503(5) .
P2 O4 1.517(5) .
P2 O5 1.565(5) .
P2 C7 1.844(7) .
O2 Co1 2.005(5) 2
O3 H3A 0.84(7) .
O5 H5A 0.81(6) .
O7 C7 1.452(8) .
O7 H7 0.8200 .
O8 C8 1.259(8) .
O9 C8 1.240(8) .
O9 Co1 2.125(5) 2_665
O10 H1OB 0.88(8) .
O10 H10A 0.80(3) .
O1W H1WA 0.83(11) .
O1W H1WB 0.86(8) .
N1 C4 1.300(12) .
N1 C3 1.325(12) .
N1 H1A 0.84(8) .
C1 C5 1.379(10) .
C1 C2 1.384(10) .
C1 C6 1.535(10) .
C2 C3 1.369(12) .
C2 H2 0.9300 .
C3 H3 0.9300 .
C4 C5 1.378(11) .
C4 H4 0.9300 .
C5 H5 0.9300 .
C6 C7 1.532(9) .
C6 H6A 0.9700 .
C6 H6B 0.9700 .
C8 C8 1.547(13) 2_665

loop_
_geom_hbond_atom_site_label_D
_geom_hbond_atom_site_label_H
_geom_hbond_atom_site_label_A
_geom_hbond_distance_DH
_geom_hbond_distance_HA
_geom_hbond_distance_DA
_geom_hbond_angle_DHA
_geom_hbond_site_symmetry_A
O3 H3A O6 0.84(7) 1.68(8) 2.525(6) 175(7) 1_655
O5 H5A O1 0.81(6) 1.89(6) 2.690(6) 175(7) 2
O7 H7 O8 0.82 2.04 2.854(7) 177.0 .
O10 H10A O8 0.80(3) 2.59(8) 2.995(7) 113(7) 2_565
O10 H1OB O4 0.88(8) 1.91(8) 2.774(7) 168(7) 2_565
N1 H1A O10 0.84(8) 2.11(7) 2.799(9) 139(9) 1_556
N1 H1A O6 0.84(8) 2.42(8) 2.988(10) 126(8) 2_566
